data_4338680
loop_
_publ_author_name
'St\"urzer, Tobias'
'Hieke, Christine'
'L\"ohnert, Catrin'
'Nitsche, Fabian'
'Stahl, Juliane'
'Maak, Christian'
'Pobel, Roman'
'Johrendt, Dirk'

_publ_section_title
;
 Framework structures of interconnected layers in calcium iron arsenides.
;
_journal_issue 12
_journal_name_full 'Inorganic chemistry'
_journal_page_first 6235
_journal_page_last 6240
_journal_paper_doi 10.1021/ic5007567
_journal_volume 53
_journal_year 2014
_chemical_formula_sum 'As6 Ca3 Fe4.741 Pd4.259'
_chemical_formula_weight 1287.7
_chemical_name_systematic 'calcium iron palladium arsenide'
_space_group_IT_number 62
_symmetry_cell_setting orthorhombic
_symmetry_Int_Tables_number 62
_symmetry_space_group_name_Hall '-P 2ac 2n'
_symmetry_space_group_name_H-M 'P n m a'
_audit_creation_method
;
'manual edited cif-file of Jana2006 Version : 03/05/2011'
;
_cell_angle_alpha 90
_cell_angle_beta 90
_cell_angle_gamma 90
_cell_formula_units_Z 4
_cell_length_a 19.8555(33)
_cell_length_b 3.9461(5)
_cell_length_c 15.3433(20)
_cell_measurement_temperature 293(2)
_cell_volume 1202.2(3)
_computing_molecular_graphics 'DIAMOND 3.1b (Brandenburg, 2006)'
_computing_publication_material 'PLATON (Spek, 2003)'
_computing_structure_refinement
;
'Jana2006 Version : 03/05/2011 (Petricek, Dusek, Palatinus, 2006)'
;
_computing_structure_solution
;
'Jana2006 Version : 03/05/2011 (Petricek, Dusek, Palatinus, 2006)'
;
_diffrn_ambient_temperature 293
_diffrn_measured_fraction_theta_full 1
_diffrn_measured_fraction_theta_max 1
_diffrn_measurement_device
;
'single cycle diffractometer with image plate detector'
;
_diffrn_measurement_device_type 'IPDS Stoe'
_diffrn_radiation_monochromator graphite
_diffrn_radiation_source 'X-ray tube'
_diffrn_radiation_type 'Mo K\a'
_diffrn_radiation_wavelength 0.71069
_diffrn_reflns_av_R_equivalents 0.0948
_diffrn_reflns_av_sigmaI/netI 0.0668
_diffrn_reflns_limit_h_max 27
_diffrn_reflns_limit_h_min -28
_diffrn_reflns_limit_k_max 5
_diffrn_reflns_limit_k_min -5
_diffrn_reflns_limit_l_max 21
_diffrn_reflns_limit_l_min -21
_diffrn_reflns_number 12494
_diffrn_reflns_theta_full 30.26
_diffrn_reflns_theta_max 30.26
_diffrn_reflns_theta_min 2.44
_exptl_absorpt_coefficient_mu 29.382
_exptl_absorpt_correction_T_max 0.4671
_exptl_absorpt_correction_T_min 0.1284
_exptl_absorpt_correction_type numerical
_exptl_absorpt_process_details
;
'Jana2006  (Petricek, Dusek & Palatinus, 2000)'
;
_exptl_crystal_colour black
_exptl_crystal_density_diffrn 7.1124
_exptl_crystal_density_method 'not measured'
_exptl_crystal_description platelet
_exptl_crystal_F_000 2312
_exptl_crystal_size_max 0.14
_exptl_crystal_size_mid 0.10
_exptl_crystal_size_min 0.05
_refine_diff_density_max 1.29
_refine_diff_density_min -1.53
_refine_ls_extinction_method none
_refine_ls_goodness_of_fit_gt 1.01
_refine_ls_goodness_of_fit_ref 0.76
_refine_ls_number_constraints 48
_refine_ls_number_parameters 117
_refine_ls_number_reflns 2035
_refine_ls_number_restraints 0
_refine_ls_R_factor_all 0.0658
_refine_ls_R_factor_gt 0.0225
_refine_ls_shift/su_max 0.0290
_refine_ls_shift/su_mean 0.0042
_refine_ls_structure_factor_coef Fsqd
_refine_ls_weighting_details w=1/(\s^2^(I)+0.0004I^2^)
_refine_ls_weighting_scheme sigma
_refine_ls_wR_factor_gt 0.0439
_refine_ls_wR_factor_ref 0.0487
_reflns_number_gt 993
_reflns_number_total 2035
_reflns_threshold_expression I>3\s(I)
_cod_data_source_file ic5007567_si_001.cif
_cod_data_source_block ca3fe8pdas6
_cod_depositor_comments 'Adding full bibliography for 4338677--4338684.cif.'
_cod_original_cell_volume 1202.175
_cod_original_sg_symbol_Hall '-P -2xabc;-2yb;-2zac'
_cod_database_code 4338680

loop_
_symmetry_equiv_pos_as_xyz
x,y,z
1/2-x,-y,1/2+z
1/2+x,1/2-y,1/2-z
-x,1/2+y,-z
-x,-y,-z
1/2+x,y,1/2-z
1/2-x,1/2+y,1/2+z
x,1/2-y,z

loop_
_atom_site_label
_atom_site_type_symbol
_atom_site_fract_x
_atom_site_fract_y
_atom_site_fract_z
_atom_site_adp_type
_atom_site_U_iso_or_equiv
_atom_site_symmetry_multiplicity
_atom_site_occupancy
_atom_site_calc_flag
Ca1 Ca 0.63426(11) 0.25 0.19848(15) Uani 0.0094(6) 4 1 d
Ca2 Ca 0.36720(10) 0.75 0.07234(15) Uani 0.0097(5) 4 1 d
Ca3 Ca 0.81303(9) 0.25 0.06700(16) Uani 0.0085(5) 4 1 d
Fe1 Fe 0.50712(5) 0.75 0.20389(6) Uani 0.0102(3) 4 0.143(11) d
Pd11 Pd 0.50712(5) 0.75 0.20389(6) Uani 0.0102(3) 4 0.857(11) d
Fe2 Fe 0.88208(5) 0.75 0.20804(6) Uani 0.0095(3) 4 0.245(11) d
Pd22 Pd 0.88208(5) 0.75 0.20804(6) Uani 0.0095(3) 4 0.755(11) d
Fe3 Fe 0.70285(6) 0.75 0.78334(8) Uani 0.0077(4) 4 0.586(10) d
Pd33 Pd 0.70285(6) 0.75 0.78334(8) Uani 0.0077(4) 4 0.414(10) d
Fe4 Fe 0.98888(7) 0.25 0.15177(8) Uani 0.0122(4) 4 0.579(10) d
Pd44 Pd 0.98888(7) 0.25 0.15177(8) Uani 0.0122(4) 4 0.421(10) d
Fe5 Fe 0.50209(5) 0.75 0.93184(9) Uani 0.0087(3) 4 0.639(9) d
Pd55 Pd 0.50209(5) 0.75 0.93184(9) Uani 0.0087(3) 4 0.361(9) d
Fe6 Fe 0.87728(6) 0.75 0.91257(8) Uani 0.0079(4) 4 0.756(10) d
Pd66 Pd 0.87728(6) 0.75 0.91257(8) Uani 0.0079(4) 4 0.244(10) d
Fe7 Fe 0.70738(7) 0.75 0.34778(9) Uani 0.0083(4) 4 0.820(11) d
Pd77 Pd 0.70738(7) 0.75 0.34778(9) Uani 0.0083(4) 4 0.180(11) d
Fe8 Fe 0.04145(7) 0.75 0.02513(9) Uani 0.0082(5) 4 0.974(10) d
Pd88 Pd 0.04145(7) 0.75 0.02513(9) Uani 0.0082(5) 4 0.026(10) d
Pd1 Pd 0.69442(4) 0.75 0.06549(7) Uani 0.0100(2) 4 1 d
As1 As 0.57113(5) 0.75 0.06374(9) Uani 0.0101(3) 4 1 d
As2 As 0.75610(5) 0.75 0.92699(8) Uani 0.0105(3) 4 1 d
As3 As 0.75679(6) 0.75 0.20413(8) Uani 0.0101(3) 4 1 d
As4 As 0.92594(5) 0.75 0.05805(8) Uani 0.0091(3) 4 1 d
As5 As 0.58525(6) 0.75 0.33111(7) Uani 0.0106(3) 4 1 d
As6 As 0.92477(7) 0.25 0.29728(8) Uani 0.0130(3) 4 1 d

loop_
_atom_site_aniso_label
_atom_site_aniso_type_symbol
_atom_site_aniso_U_11
_atom_site_aniso_U_22
_atom_site_aniso_U_33
_atom_site_aniso_U_12
_atom_site_aniso_U_13
_atom_site_aniso_U_23
Ca1 Ca 0.0111(10) 0.0069(11) 0.0103(10) 0 0.0002(9) 0
Ca2 Ca 0.0124(9) 0.0088(9) 0.0079(9) 0 0.0007(9) 0
Ca3 Ca 0.0093(8) 0.0064(8) 0.0098(8) 0 0.0032(10) 0
Fe1 Fe 0.0095(5) 0.0132(5) 0.0080(5) 0 0.0016(3) 0
Pd11 Pd 0.0095(5) 0.0132(5) 0.0080(5) 0 0.0016(3) 0
Fe2 Fe 0.0070(5) 0.0116(6) 0.0100(5) 0 -0.0004(3) 0
Pd22 Pd 0.0070(5) 0.0116(6) 0.0100(5) 0 -0.0004(3) 0
Fe3 Fe 0.0096(7) 0.0058(6) 0.0077(6) 0 -0.0015(4) 0
Pd33 Pd 0.0096(7) 0.0058(6) 0.0077(6) 0 -0.0015(4) 0
Fe4 Fe 0.0120(6) 0.0129(7) 0.0116(7) 0 0.0009(4) 0
Pd44 Pd 0.0120(6) 0.0129(7) 0.0116(7) 0 0.0009(4) 0
Fe5 Fe 0.0096(6) 0.0077(6) 0.0088(6) 0 -0.0010(5) 0
Pd55 Pd 0.0096(6) 0.0077(6) 0.0088(6) 0 -0.0010(5) 0
Fe6 Fe 0.0076(6) 0.0070(7) 0.0092(7) 0 -0.0004(4) 0
Pd66 Pd 0.0076(6) 0.0070(7) 0.0092(7) 0 -0.0004(4) 0
Fe7 Fe 0.0090(7) 0.0076(8) 0.0082(8) 0 0.0000(5) 0
Pd77 Pd 0.0090(7) 0.0076(8) 0.0082(8) 0 0.0000(5) 0
Fe8 Fe 0.0075(8) 0.0080(8) 0.0092(8) 0 0.0007(5) 0
Pd88 Pd 0.0075(8) 0.0080(8) 0.0092(8) 0 0.0007(5) 0
Pd1 Pd 0.0080(3) 0.0141(4) 0.0077(3) 0 0.0004(4) 0
As1 As 0.0062(4) 0.0117(5) 0.0122(5) 0 0.0001(5) 0
As2 As 0.0128(5) 0.0106(5) 0.0080(5) 0 0.0034(5) 0
As3 As 0.0102(5) 0.0127(6) 0.0073(5) 0 -0.0023(4) 0
As4 As 0.0073(4) 0.0076(4) 0.0126(5) 0 0.0015(4) 0
As5 As 0.0106(5) 0.0135(6) 0.0079(5) 0 0.0009(4) 0
As6 As 0.0155(6) 0.0088(6) 0.0149(6) 0 0.0015(5) 0

loop_
_atom_type_symbol
_atom_type_scat_dispersion_real
_atom_type_scat_dispersion_imag
_atom_type_scat_source
As 0.0499 2.0058 'International Tables Vol C tables 4.2.6.8 and 6.1.1.1'
Ca 0.2262 0.3064 'International Tables Vol C tables 4.2.6.8 and 6.1.1.1'
Fe 0.3463 0.8444 'International Tables Vol C tables 4.2.6.8 and 6.1.1.1'
Pd -0.9988 1.0072 'International Tables Vol C tables 4.2.6.8 and 6.1.1.1'

loop_
_geom_angle_atom_site_label_1
_geom_angle_atom_site_label_2
_geom_angle_atom_site_label_3
_geom_angle
_geom_angle_site_symmetry_1
_geom_angle_site_symmetry_3
_geom_angle_publ_flag
As1 Pd1 As3 120.84(6) . . yes
As1 Pd1 As2 119.33(6) . 1_554 yes
As2 Pd1 As3 119.84(5) 1_554 . yes
As1 Pd11 As5 110.94(5) . . yes
As1 Pd11 As6 108.58(4) . 3_455 yes
As1 Pd11 As6 108.58(4) . 3_465 yes
As5 Pd11 As6 113.73(4) . 3_455 yes
As5 Pd11 As6 113.73(4) . 3_465 yes
As6 Pd11 As6 100.70(5) 3_455 3_465 yes
As3 Pd22 As4 109.35(5) . . yes
As3 Pd22 As6 110.22(4) . . yes
As3 Pd22 As6 110.22(4) . 1_565 yes
As4 Pd22 As6 112.65(4) . . yes
As4 Pd22 As6 112.65(4) . 1_565 yes
As6 Pd22 As6 101.56(5) . 1_565 yes
As2 Pd33 As6 110.80(6) . 2_665 yes
As2 Pd33 As3 107.79(4) . 2_675 yes
As3 Pd33 As6 111.55(4) 2_665 2_665 yes
As3 Pd33 As3 107.16(6) 2_665 2_675 yes
As3 Pd33 As6 111.55(4) 2_675 2_665 yes
As2 Pd33 As3 107.79(4) . 2_665 yes
As4 Pd44 As4 92.01(5) . 1_545 yes
As4 Pd44 As5 151.61(6) . 3_555 yes
As4 Pd44 As6 103.28(5) . . yes
As4 Pd44 As6 103.28(5) 1_545 . yes
As5 Pd44 As6 105.11(5) 3_555 . yes
As5 Pd44 As6 105.11(5) 3_565 . yes
As4 Pd44 As5 81.47(3) 1_545 3_555 yes
As4 Pd44 As5 151.61(6) 1_545 3_565 yes
As5 Pd44 As5 91.22(5) 3_555 3_565 yes
As4 Pd44 As5 81.47(3) . 3_565 yes
As1 Pd55 As1 108.04(5) 1_556 4_646 yes
Pd55 Pd55 As1 54.14(3) 4_647 1_556 yes
As1 Pd55 As1 108.04(5) 1_556 4_656 yes
Pd55 Pd55 As1 54.14(3) 4_657 1_556 yes
As1 Pd55 As6 111.33(5) 4_646 2_665 yes
Pd55 Pd55 As6 127.69(3) 4_647 2_665 yes
As1 Pd55 As6 111.33(5) 4_656 2_665 yes
Pd55 Pd55 As6 127.69(3) 4_657 2_665 yes
Pd55 Pd55 As1 53.90(4) 4_647 4_646 yes
As1 Pd55 As1 107.17(5) 4_646 4_656 yes
Pd55 Pd55 As1 120.98(6) 4_657 4_646 yes
Pd55 Pd55 As1 120.98(6) 4_647 4_656 yes
Pd55 Pd55 Pd55 86.62(5) 4_647 4_657 yes
Pd55 Pd55 As1 53.90(4) 4_657 4_656 yes
As1 Pd55 As6 110.76(6) 1_556 2_665 yes
As2 Pd66 As5 110.42(4) . 2_675 yes
As4 Pd66 As5 110.33(4) 1_556 2_665 yes
As4 Pd66 As5 110.33(4) 1_556 2_675 yes
As5 Pd66 As5 107.21(5) 2_665 2_675 yes
As2 Pd66 As4 108.15(6) . 1_556 yes
As2 Pd66 As5 110.42(4) . 2_665 yes
As3 Pd77 As5 107.98(7) . . yes
As2 Pd77 As5 110.46(5) 2_664 . yes
As2 Pd77 As3 109.62(5) 2_664 . yes
As2 Pd77 As3 109.62(5) 2_674 . yes
As2 Pd77 As2 108.70(6) 2_664 2_674 yes
As2 Pd77 As5 110.46(5) 2_674 . yes
Pd88 Pd88 As4 57.49(4) 4_545 1_455 yes
As4 Pd88 As5 99.10(7) 1_455 3_465 yes
As4 Pd88 As4 111.84(5) 1_455 4_655 yes
Pd88 Pd88 As4 57.49(4) 4_555 1_455 yes
As4 Pd88 As4 111.84(5) 1_455 4_645 yes
As4 Pd88 As5 112.93(5) 4_645 3_465 yes
As4 Pd88 As5 112.93(5) 4_655 3_465 yes
Pd88 Pd88 Pd88 94.69(5) 4_545 4_555 yes
Pd88 Pd88 As4 54.35(4) 4_545 4_645 yes
Pd88 Pd88 As4 127.43(7) 4_545 4_655 yes
Pd88 Pd88 As4 127.43(7) 4_555 4_645 yes
Pd88 Pd88 As4 54.35(4) 4_555 4_655 yes
As4 Pd88 As4 108.09(6) 4_645 4_655 yes
Pd88 Pd88 As5 119.50(5) 4_555 3_465 yes
Pd88 Pd88 As5 119.50(5) 4_545 3_465 yes
Pd1 As1 Fe1 119.96(6) . . yes
Pd1 As1 Pd11 119.96(6) . . yes
Pd1 As1 Pd55 126.35(3) . 4_656 yes
Pd1 As1 Pd55 124.74(7) . 1_554 yes
Pd1 As1 Pd55 126.35(3) . 4_646 yes
Pd55 As1 Pd55 107.17(5) 4_646 4_656 yes
Pd55 As1 Pd55 71.96(4) 1_554 4_646 yes
Pd55 As1 Pd55 71.96(4) 1_554 4_656 yes
Pd1 As2 Pd66 125.21(6) 1_556 . yes
Pd1 As2 Pd77 125.65(3) 1_556 2_665 yes
Pd1 As2 Fe3 124.42(5) 1_556 . yes
Pd1 As2 Fe6 125.21(6) 1_556 . yes
Pd1 As2 Pd33 124.42(5) 1_556 . yes
Pd77 As2 Pd77 108.70(6) 2_665 2_675 yes
Pd1 As2 Pd77 125.65(3) 1_556 2_675 yes
Pd1 As3 Pd77 125.80(6) . . yes
Pd1 As3 Pd22 121.59(6) . . yes
Pd1 As3 Pd33 126.36(3) . 2_664 yes
Pd1 As3 Fe7 125.80(6) . . yes
Pd1 As3 Fe2 121.59(6) . . yes
Pd33 As3 Pd33 107.16(6) 2_664 2_674 yes
Pd1 As3 Pd33 126.36(3) . 2_674 yes
Pd88 As4 Pd88 68.16(4) 1_655 4_655 yes
Pd88 As4 Pd88 108.09(6) 4_645 4_655 yes
Pd44 As4 Pd44 92.01(4) . 1_565 yes
Pd88 As4 Pd88 68.16(4) 1_655 4_645 yes
Pd66 As5 Pd66 107.21(5) 2_664 2_674 yes
Pd44 As5 Pd44 91.22(5) 3_455 3_465 yes
Pd11 As6 Pd11 100.70(5) 3_555 3_565 yes
Pd22 As6 Pd22 101.56(5) . 1_545 yes
As6 Fe1 As6 100.70(5) 3_455 3_465 yes
As1 Fe1 As6 108.58(4) . 3_465 yes
As1 Fe1 As5 110.94(5) . . yes
As1 Fe1 As6 108.58(4) . 3_455 yes
As5 Fe1 As6 113.73(4) . 3_455 yes
As5 Fe1 As6 113.73(4) . 3_465 yes
As3 Fe2 As6 110.22(4) . . yes
As3 Fe2 As4 109.35(5) . . yes
As4 Fe2 As6 112.65(4) . 1_565 yes
As3 Fe2 As6 110.22(4) . 1_565 yes
As4 Fe2 As6 112.65(4) . . yes
As6 Fe2 As6 101.56(5) . 1_565 yes
As2 Fe3 As3 107.79(4) . 2_665 yes
As3 Fe3 As6 111.55(4) 2_675 2_665 yes
As2 Fe3 As3 107.79(4) . 2_675 yes
As3 Fe3 As6 111.55(4) 2_665 2_665 yes
As2 Fe3 As6 110.80(6) . 2_665 yes
As3 Fe3 As3 107.16(6) 2_665 2_675 yes
As4 Fe4 As4 92.01(5) . 1_545 yes
As4 Fe4 As5 151.61(6) . 3_555 yes
As4 Fe4 As6 103.28(5) . . yes
As5 Fe4 As6 105.11(5) 3_565 . yes
As4 Fe4 As5 81.47(3) 1_545 3_555 yes
As4 Fe4 As5 151.61(6) 1_545 3_565 yes
As5 Fe4 As5 91.22(5) 3_555 3_565 yes
As4 Fe4 As5 81.47(3) . 3_565 yes
As4 Fe4 As6 103.28(5) 1_545 . yes
As5 Fe4 As6 105.11(5) 3_555 . yes
As1 Fe5 As1 107.17(5) 4_646 4_656 yes
As1 Fe5 As6 111.33(5) 4_656 2_665 yes
As1 Fe5 As1 108.04(5) 1_556 4_646 yes
As1 Fe5 As1 108.04(5) 1_556 4_656 yes
As1 Fe5 As6 110.76(6) 1_556 2_665 yes
As1 Fe5 As6 111.33(5) 4_646 2_665 yes
As2 Fe6 As5 110.42(4) . 2_665 yes
As2 Fe6 As5 110.42(4) . 2_675 yes
As2 Fe6 As4 108.15(6) . 1_556 yes
As4 Fe6 As5 110.33(4) 1_556 2_665 yes
As4 Fe6 As5 110.33(4) 1_556 2_675 yes
As5 Fe6 As5 107.21(5) 2_665 2_675 yes
As2 Fe7 As3 109.62(5) 2_664 . yes
As2 Fe7 As3 109.62(5) 2_674 . yes
As2 Fe7 As5 110.46(5) 2_664 . yes
As3 Fe7 As5 107.98(7) . . yes
As2 Fe7 As5 110.46(5) 2_674 . yes
As2 Fe7 As2 108.70(6) 2_664 2_674 yes
As4 Fe8 As4 108.09(6) 4_645 4_655 yes
As4 Fe8 As5 112.93(5) 4_645 3_465 yes
As4 Fe8 As5 112.93(5) 4_655 3_465 yes
As4 Fe8 As5 99.10(7) 1_455 3_465 yes
As4 Fe8 As4 111.84(5) 1_455 4_645 yes
As4 Fe8 As4 111.84(5) 1_455 4_655 yes

loop_
_geom_bond_atom_site_label_1
_geom_bond_atom_site_label_2
_geom_bond_distance
_geom_bond_site_symmetry_2
_geom_bond_publ_flag
Pd1 As1 2.4482(13) . yes
Pd1 As3 2.4614(16) . yes
Pd1 As2 2.4527(16) 1_554 yes
Pd11 As1 2.4979(16) . yes
Pd11 As5 2.4933(15) . yes
Pd11 As6 2.5626(12) 3_455 yes
Pd11 As6 2.5626(12) 3_465 yes
Pd22 As3 2.4885(16) . yes
Pd22 As4 2.4606(16) . yes
Pd22 As6 2.5468(11) . yes
Pd22 As6 2.5468(11) 1_565 yes
Pd33 As3 2.4520(11) 2_675 yes
Pd33 As2 2.4445(17) . yes
Pd33 As3 2.4520(11) 2_665 yes
Pd33 As6 2.5430(19) 2_665 yes
Pd44 As6 2.5700(18) . yes
Pd44 As4 2.7427(13) 1_545 yes
Pd44 As5 2.7611(13) 3_555 yes
Pd44 As4 2.7427(13) . yes
Pd44 As5 2.7611(13) 3_565 yes
Pd55 As1 2.4518(9) 4_656 yes
Pd55 Pd55 2.8765(15) 4_657 yes
Pd55 Pd55 2.8765(15) 4_647 yes
Pd55 As1 2.4443(18) 1_556 yes
Pd55 As6 2.5242(18) 2_665 yes
Pd55 As1 2.4518(9) 4_646 yes
Pd66 As5 2.4512(10) 2_675 yes
Pd66 As2 2.4163(16) . yes
Pd66 As4 2.4322(17) 1_556 yes
Pd66 As5 2.4512(10) 2_665 yes
Pd77 As2 2.4281(11) 2_664 yes
Pd77 As2 2.4281(11) 2_674 yes
Pd77 As5 2.4385(19) . yes
Pd77 As3 2.4125(19) . yes
Pd88 As4 2.3485(18) 1_455 yes
Pd88 Pd88 2.6827(14) 4_545 yes
Pd88 Pd88 2.6827(14) 4_555 yes
Pd88 As5 2.3710(18) 3_465 yes
Pd88 As4 2.4374(11) 4_655 yes
Pd88 As4 2.4374(11) 4_645 yes
As1 Fe1 2.4979(16) . yes
As2 Fe3 2.4445(17) . yes
As2 Fe6 2.4163(16) . yes
As3 Fe7 2.4125(19) . yes
As3 Fe2 2.4885(16) . yes
As4 Fe2 2.4606(16) . yes
As4 Fe4 2.7427(13) . yes
As5 Fe7 2.4385(19) . yes
As5 Fe1 2.4933(15) . yes
As6 Fe2 2.5468(11) . yes
As6 Fe4 2.5700(18) . yes

loop_
_geom_torsion_atom_site_label_1
_geom_torsion_atom_site_label_2
_geom_torsion_atom_site_label_3
_geom_torsion_atom_site_label_4
_geom_torsion
_geom_torsion_publ_flag
As3 Pd1 As1 Pd11 0.00 no
As1 Pd1 As3 Pd22 180.00 no
As1 Pd1 As3 Fe7 0.00 no
As5 Pd11 As1 Pd1 0.00 no
As1 Pd11 As5 Fe7 0.00 no
As4 Pd22 As3 Pd1 0.00 no
As4 Pd22 As3 Fe7 180.00 no
As6 Pd22 As3 Pd1 -124.35(4) no
As6 Pd22 As3 Fe7 55.65(4) no
As3 Pd22 As4 Fe4 -130.38(3) no
As6 Pd22 As4 Fe4 -7.46(5) no
As3 Pd22 As6 Fe4 130.31(5) no
As4 Pd22 As6 Fe4 7.89(5) no
Pd22 As3 Fe7 As5 180.00 no
Pd1 As3 Fe7 As5 0.00 no
Pd22 As4 Fe4 As6 7.00(4) no
Pd11 As5 Fe7 As3 0.00 no
Pd22 As6 Fe4 As4 -6.70(4) no
